data_7016813
loop_
_publ_author_name
'Lotz, Simon'
'Landman, Maril\'e'
'Olivier, Andrew J.'
'Bezuidenhout, Daniela I.'
'Liles, David C.'
'Palmer, Eric R.'

_publ_section_title
;
 Rhenium ethoxy- and hydroxycarbene complexes with thiophene
 substituents.
;
_journal_issue 37
_journal_name_full 'Dalton transactions (Cambridge, England : 2003)'
_journal_page_first 9394
_journal_page_last 9403
_journal_paper_doi 10.1039/c1dt10824g
_journal_volume 40
_journal_year 2011
_chemical_formula_moiety 'C21 H10 O11 Re2 S2'
_chemical_formula_sum 'C21 H10 O11 Re2 S2'
_chemical_formula_weight 874.81
_chemical_name_systematic
;
Nonacarbonyl-(ethoxy-(2,2'-bis(thien-4-yl)-4'-aldehyde)-methylidene)-dirhenium
;
_space_group_IT_number 14
_symmetry_cell_setting monoclinic
_symmetry_space_group_name_Hall '-P 2yn'
_symmetry_space_group_name_H-M 'P 1 21/n 1'
_atom_sites_solution_hydrogens difmap
_atom_sites_solution_primary direct
_atom_sites_solution_secondary difmap
_audit_creation_method SHELXL-97
_cell_angle_alpha 90.00
_cell_angle_beta 101.041(1)
_cell_angle_gamma 90.00
_cell_formula_units_Z 4
_cell_length_a 9.5208(8)
_cell_length_b 13.1481(11)
_cell_length_c 20.6062(17)
_cell_measurement_reflns_used 5207
_cell_measurement_temperature 293(2)
_cell_measurement_theta_max 26.403
_cell_measurement_theta_min 2.570
_cell_volume 2531.7(4)
_computing_cell_refinement 'SAINT (Bruker, 2001)'
_computing_data_collection 'SMART (Bruker, 2001)'
_computing_data_reduction SAINT
_computing_molecular_graphics ' ORTEP-3 for Windows (Farrugia, 1997), POV-Ray (Cason, 2004)'
_computing_publication_material SHELXL-97
_computing_structure_refinement 'SHELXTL and SHELXL-97 (Sheldrick, 1997)'
_computing_structure_solution 'SHELXTL (Bruker, 2001)'
_diffrn_ambient_temperature 293(2)
_diffrn_detector 'SMART 1000 CCD'
_diffrn_detector_area_resol_mean 8.3
_diffrn_measured_fraction_theta_full 0.996
_diffrn_measured_fraction_theta_max 0.920
_diffrn_measurement_device_type 'Bruker (Seimens) P4'
_diffrn_measurement_method '\f and \w scans'
_diffrn_radiation_monochromator graphite
_diffrn_radiation_source 'fine-focus sealed tube'
_diffrn_radiation_type MoK\a
_diffrn_radiation_wavelength 0.71073
_diffrn_reflns_av_R_equivalents 0.0248
_diffrn_reflns_av_sigmaI/netI 0.0263
_diffrn_reflns_limit_h_max 11
_diffrn_reflns_limit_h_min -11
_diffrn_reflns_limit_k_max 16
_diffrn_reflns_limit_k_min -16
_diffrn_reflns_limit_l_max 25
_diffrn_reflns_limit_l_min -8
_diffrn_reflns_number 13364
_diffrn_reflns_theta_full 25.00
_diffrn_reflns_theta_max 26.47
_diffrn_reflns_theta_min 2.54
_exptl_absorpt_coefficient_mu 9.775
_exptl_absorpt_correction_T_max 0.087
_exptl_absorpt_correction_T_min 0.062
_exptl_absorpt_correction_type multi-scan
_exptl_absorpt_process_details 'SADABS (Bruker, 2001)'
_exptl_crystal_colour dark-red
_exptl_crystal_density_diffrn 2.295
_exptl_crystal_density_method 'not measured'
_exptl_crystal_description irregular-fragment
_exptl_crystal_F_000 1624
_exptl_crystal_size_max 0.32
_exptl_crystal_size_mid 0.28
_exptl_crystal_size_min 0.25
_refine_diff_density_max 0.774
_refine_diff_density_min -0.932
_refine_diff_density_rms 0.135
_refine_ls_extinction_method none
_refine_ls_goodness_of_fit_ref 1.165
_refine_ls_hydrogen_treatment constr
_refine_ls_matrix_type full
_refine_ls_number_parameters 326
_refine_ls_number_reflns 4809
_refine_ls_number_restraints 0
_refine_ls_restrained_S_all 1.165
_refine_ls_R_factor_all 0.0266
_refine_ls_R_factor_gt 0.0244
_refine_ls_shift/su_max 0.001
_refine_ls_shift/su_mean 0.000
_refine_ls_structure_factor_coef Fsqd
_refine_ls_weighting_details 'calc w=1/[\s^2^(Fo^2^)+(0.0325P)^2^+1.2828P] where P=(Fo^2^+2Fc^2^)/3'
_refine_ls_weighting_scheme calc
_refine_ls_wR_factor_gt 0.0623
_refine_ls_wR_factor_ref 0.0637
_reflns_number_gt 4475
_reflns_number_total 4809
_reflns_threshold_expression >2\s(I)
_cod_data_source_file c1dt10824g.txt
_cod_data_source_block ao04_complex_5b
_cod_original_sg_symbol_H-M 'P 21/n'
_cod_database_code 7016813

loop_
_symmetry_equiv_pos_as_xyz
'x, y, z'
'-x+1/2, y+1/2, -z+1/2'
'-x, -y, -z'
'x-1/2, -y-1/2, z-1/2'

loop_
_atom_site_label
_atom_site_type_symbol
_atom_site_fract_x
_atom_site_fract_y
_atom_site_fract_z
_atom_site_U_iso_or_equiv
_atom_site_adp_type
_atom_site_occupancy
_atom_site_symmetry_multiplicity
_atom_site_calc_flag
_atom_site_refinement_flags
Re1 Re 0.827656(17) 0.195631(13) 0.308527(8) 0.04221(7) Uani 1 1 d .
Re2 Re 1.110286(17) 0.246187(12) 0.264041(7) 0.03927(7) Uani 1 1 d .
C1 C 0.6449(5) 0.1724(4) 0.3339(2) 0.0547(11) Uani 1 1 d .
O1 O 0.5370(4) 0.1565(4) 0.34843(18) 0.0747(11) Uani 1 1 d .
C2 C 0.7353(5) 0.2602(4) 0.2236(2) 0.0539(12) Uani 1 1 d .
O2 O 0.6814(4) 0.2946(4) 0.1753(2) 0.0795(12) Uani 1 1 d .
C3 C 0.8656(5) 0.3289(4) 0.3534(2) 0.0539(11) Uani 1 1 d .
O3 O 0.8919(5) 0.4045(3) 0.3804(2) 0.0795(11) Uani 1 1 d .
C4 C 0.9360(5) 0.1290(4) 0.3902(3) 0.0612(12) Uani 1 1 d .
O4 O 0.9953(5) 0.0921(4) 0.4367(2) 0.1023(16) Uani 1 1 d .
C5 C 0.8261(6) 0.0640(4) 0.2611(3) 0.0626(13) Uani 1 1 d .
O5 O 0.8283(6) -0.0123(3) 0.2356(2) 0.0986(15) Uani 1 1 d .
C6 C 1.2932(5) 0.2676(4) 0.2404(3) 0.0607(13) Uani 1 1 d .
O6 O 1.4029(5) 0.2808(5) 0.2273(2) 0.0979(16) Uani 1 1 d .
C7 C 1.0703(5) 0.3950(4) 0.2658(2) 0.0511(10) Uani 1 1 d .
O7 O 1.0585(5) 0.4786(3) 0.27526(19) 0.0749(10) Uani 1 1 d .
C8 C 1.1840(6) 0.2622(4) 0.3600(2) 0.0553(12) Uani 1 1 d .
O8 O 1.2274(5) 0.2711(4) 0.41473(18) 0.0877(14) Uani 1 1 d .
C9 C 1.1450(5) 0.1002(4) 0.2820(2) 0.0547(11) Uani 1 1 d .
O9 O 1.1717(5) 0.0178(3) 0.29951(19) 0.0846(12) Uani 1 1 d .
C10 C 1.0086(5) 0.2219(4) 0.1646(2) 0.0429(9) Uani 1 1 d .
O10 O 0.9459(4) 0.2864(2) 0.11875(15) 0.0525(8) Uani 1 1 d .
C11 C 0.9859(4) 0.1226(3) 0.13254(18) 0.0430(9) Uani 1 1 d .
C12 C 1.0700(5) 0.0369(4) 0.1405(2) 0.0542(11) Uani 1 1 d .
H12 H 1.1556 0.0323 0.1708 0.065 Uiso 1 1 calc R
C13 C 1.0142(5) -0.0430(4) 0.0983(2) 0.0578(12) Uani 1 1 d .
H13 H 1.0597 -0.1054 0.0978 0.069 Uiso 1 1 calc R
C14 C 0.8871(4) -0.0205(3) 0.05825(19) 0.0446(9) Uani 1 1 d .
S1 S 0.83785(12) 0.10259(9) 0.07009(5) 0.0486(2) Uani 1 1 d .
C15 C 0.7968(5) -0.0870(3) 0.01161(19) 0.0472(10) Uani 1 1 d .
C16 C 0.6710(5) -0.0652(4) -0.0306(2) 0.0633(13) Uani 1 1 d .
H16 H 0.6305 -0.0006 -0.0355 0.076 Uiso 1 1 calc R
C17 C 0.6105(6) -0.1499(5) -0.0653(3) 0.0705(14) Uani 1 1 d .
H17 H 0.5239 -0.1480 -0.0952 0.085 Uiso 1 1 calc R
C18 C 0.6909(6) -0.2367(4) -0.0512(2) 0.0573(12) Uani 1 1 d .
S2 S 0.84296(14) -0.21208(10) 0.00607(6) 0.0546(3) Uani 1 1 d .
C19 C 0.9460(6) 0.3958(4) 0.1249(3) 0.0609(12) Uani 1 1 d .
H19A H 1.0432 0.4216 0.1351 0.073 Uiso 1 1 calc R
H19B H 0.8965 0.4165 0.1598 0.073 Uiso 1 1 calc R
C20 C 0.8689(9) 0.4354(5) 0.0586(3) 0.109(3) Uani 1 1 d .
H20A H 0.9240 0.4198 0.0254 0.164 Uiso 1 1 calc R
H20B H 0.8572 0.5077 0.0611 0.164 Uiso 1 1 calc R
H20C H 0.7766 0.4037 0.0473 0.164 Uiso 1 1 calc R
O11 O 0.7447(6) -0.4084(3) -0.0620(2) 0.0926(13) Uani 1 1 d .
C21 C 0.6633(7) -0.3400(5) -0.0759(3) 0.0698(14) Uani 1 1 d .
H21 H 0.5767 -0.3531 -0.1041 0.084 Uiso 1 1 calc R

loop_
_atom_site_aniso_label
_atom_site_aniso_U_11
_atom_site_aniso_U_22
_atom_site_aniso_U_33
_atom_site_aniso_U_23
_atom_site_aniso_U_13
_atom_site_aniso_U_12
Re1 0.03752(11) 0.04603(11) 0.04415(10) -0.00016(7) 0.01055(7) -0.00311(7)
Re2 0.03343(11) 0.04734(12) 0.03694(10) 0.00149(6) 0.00653(7) -0.00024(6)
C1 0.050(3) 0.068(3) 0.048(2) 0.004(2) 0.012(2) -0.009(2)
O1 0.050(2) 0.108(3) 0.070(2) 0.008(2) 0.0210(18) -0.013(2)
C2 0.038(3) 0.073(3) 0.050(3) -0.001(2) 0.006(2) -0.003(2)
O2 0.056(2) 0.122(4) 0.059(2) 0.025(2) 0.0060(19) 0.006(2)
C3 0.052(3) 0.061(3) 0.053(2) -0.004(2) 0.021(2) 0.003(2)
O3 0.088(3) 0.069(2) 0.089(3) -0.034(2) 0.036(2) -0.013(2)
C4 0.054(3) 0.069(3) 0.063(3) 0.016(3) 0.018(2) 0.004(2)
O4 0.095(3) 0.129(4) 0.081(3) 0.045(3) 0.011(2) 0.019(3)
C5 0.063(3) 0.057(3) 0.071(3) -0.005(2) 0.020(3) -0.019(2)
O5 0.127(4) 0.057(2) 0.120(3) -0.034(2) 0.045(3) -0.031(2)
C6 0.042(3) 0.084(4) 0.056(3) 0.020(3) 0.010(2) 0.003(2)
O6 0.050(3) 0.152(4) 0.096(3) 0.044(3) 0.027(2) 0.008(3)
C7 0.049(2) 0.054(3) 0.051(2) -0.002(2) 0.0118(19) 0.001(2)
O7 0.094(3) 0.052(2) 0.080(2) -0.0051(18) 0.019(2) -0.003(2)
C8 0.053(3) 0.065(3) 0.048(3) 0.001(2) 0.009(2) -0.011(2)
O8 0.091(3) 0.119(3) 0.045(2) -0.007(2) -0.005(2) -0.035(3)
C9 0.057(3) 0.060(3) 0.047(2) -0.001(2) 0.009(2) 0.006(2)
O9 0.123(4) 0.057(2) 0.077(2) 0.020(2) 0.027(2) 0.037(2)
C10 0.040(2) 0.050(2) 0.041(2) 0.0039(18) 0.0134(18) 0.0015(19)
O10 0.062(2) 0.0470(16) 0.0454(16) 0.0087(14) 0.0021(15) 0.0037(15)
C11 0.039(2) 0.055(2) 0.0355(18) 0.0014(17) 0.0076(16) 0.0037(18)
C12 0.044(2) 0.068(3) 0.046(2) -0.011(2) -0.0023(19) 0.015(2)
C13 0.059(3) 0.058(3) 0.054(2) -0.011(2) 0.005(2) 0.015(2)
C14 0.045(2) 0.050(2) 0.0399(18) -0.0024(17) 0.0111(17) 0.0044(19)
S1 0.0486(6) 0.0488(6) 0.0449(5) 0.0014(5) -0.0003(4) 0.0055(5)
C15 0.051(2) 0.052(2) 0.0399(19) -0.0015(18) 0.0116(18) 0.002(2)
C16 0.058(3) 0.065(3) 0.061(3) -0.007(2) -0.002(2) 0.008(2)
C17 0.058(3) 0.080(4) 0.066(3) -0.005(3) -0.008(2) 0.004(3)
C18 0.061(3) 0.064(3) 0.044(2) -0.005(2) 0.003(2) -0.010(2)
S2 0.0607(8) 0.0552(7) 0.0456(5) -0.0025(5) 0.0042(5) 0.0025(5)
C19 0.069(3) 0.045(2) 0.066(3) 0.008(2) 0.006(2) 0.000(2)
C20 0.177(8) 0.066(4) 0.069(4) 0.022(3) -0.016(4) 0.018(4)
O11 0.115(4) 0.064(3) 0.088(3) -0.002(2) -0.007(3) 0.000(3)
C21 0.087(4) 0.066(3) 0.052(3) -0.001(2) 0.003(3) -0.013(3)

loop_
_atom_type_symbol
_atom_type_description
_atom_type_scat_dispersion_real
_atom_type_scat_dispersion_imag
_atom_type_scat_source
C C 0.0033 0.0016 'International Tables Vol C Tables 4.2.6.8 and 6.1.1.4'
H H 0.0000 0.0000 'International Tables Vol C Tables 4.2.6.8 and 6.1.1.4'
O O 0.0106 0.0060 'International Tables Vol C Tables 4.2.6.8 and 6.1.1.4'
S S 0.1246 0.1234 'International Tables Vol C Tables 4.2.6.8 and 6.1.1.4'
Re Re -1.0185 7.2310 'International Tables Vol C Tables 4.2.6.8 and 6.1.1.4'

loop_
_geom_angle_atom_site_label_1
_geom_angle_atom_site_label_2
_geom_angle_atom_site_label_3
_geom_angle
C1 Re1 C3 96.1(2)
C1 Re1 C5 94.2(2)
C3 Re1 C5 169.6(2)
C1 Re1 C2 92.1(2)
C3 Re1 C2 92.5(2)
C5 Re1 C2 88.8(2)
C1 Re1 C4 92.8(2)
C3 Re1 C4 88.6(2)
C5 Re1 C4 89.2(2)
C2 Re1 C4 174.9(2)
C1 Re1 Re2 176.16(15)
C3 Re1 Re2 81.74(13)
C5 Re1 Re2 88.07(14)
C2 Re1 Re2 84.86(14)
C4 Re1 Re2 90.34(14)
C6 Re2 C9 93.6(2)
C6 Re2 C8 94.2(2)
C9 Re2 C8 84.4(2)
C6 Re2 C7 92.6(2)
C9 Re2 C7 167.90(18)
C8 Re2 C7 84.8(2)
C6 Re2 C10 92.6(2)
C9 Re2 C10 93.65(18)
C8 Re2 C10 173.05(18)
C7 Re2 C10 96.42(18)
C6 Re2 Re1 175.10(16)
C9 Re2 Re1 81.88(14)
C8 Re2 Re1 83.58(15)
C7 Re2 Re1 91.49(14)
C10 Re2 Re1 89.55(11)
O1 C1 Re1 178.5(5)
O2 C2 Re1 178.3(5)
O3 C3 Re1 177.6(5)
O4 C4 Re1 178.9(5)
O5 C5 Re1 177.8(6)
O6 C6 Re2 179.0(6)
O7 C7 Re2 170.5(4)
O8 C8 Re2 179.3(6)
O9 C9 Re2 172.4(4)
O10 C10 C11 104.1(3)
O10 C10 Re2 130.9(3)
C11 C10 Re2 125.0(3)
C10 O10 C19 125.7(4)
C12 C11 C10 130.4(4)
C12 C11 S1 109.6(3)
C10 C11 S1 119.9(3)
C11 C12 C13 113.5(4)
C11 C12 H12 123.3
C13 C12 H12 123.3
C14 C13 C12 113.7(4)
C14 C13 H13 123.2
C12 C13 H13 123.2
C13 C14 C15 128.0(4)
C13 C14 S1 110.7(3)
C15 C14 S1 121.2(3)
C14 S1 C11 92.5(2)
C16 C15 C14 129.0(4)
C16 C15 S2 111.3(4)
C14 C15 S2 119.7(3)
C15 C16 C17 112.6(5)
C15 C16 H16 123.7
C17 C16 H16 123.7
C18 C17 C16 113.5(5)
C18 C17 H17 123.2
C16 C17 H17 123.2
C17 C18 C21 130.2(5)
C17 C18 S2 110.5(4)
C21 C18 S2 119.2(4)
C15 S2 C18 91.9(2)
O10 C19 C20 105.7(4)
O10 C19 H19A 110.6
C20 C19 H19A 110.6
O10 C19 H19B 110.6
C20 C19 H19B 110.6
H19A C19 H19B 108.7
C19 C20 H20A 109.5
C19 C20 H20B 109.5
H20A C20 H20B 109.5
C19 C20 H20C 109.5
H20A C20 H20C 109.5
H20B C20 H20C 109.5
O11 C21 C18 123.9(6)
O11 C21 H21 118.0
C18 C21 H21 118.0

loop_
_geom_bond_atom_site_label_1
_geom_bond_atom_site_label_2
_geom_bond_distance
Re1 C1 1.934(5)
Re1 C3 1.982(5)
Re1 C5 1.986(5)
Re1 C2 1.992(5)
Re1 C4 2.001(5)
Re1 Re2 3.0770(3)
Re2 C6 1.917(5)
Re2 C9 1.971(5)
Re2 C8 1.978(5)
Re2 C7 1.995(5)
Re2 C10 2.117(4)
C1 O1 1.144(6)
C2 O2 1.123(6)
C3 O3 1.143(6)
C4 O4 1.125(6)
C5 O5 1.134(6)
C6 O6 1.141(6)
C7 O7 1.126(6)
C8 O8 1.131(6)
C9 O9 1.154(6)
C10 O10 1.323(5)
C10 C11 1.460(6)
O10 C19 1.445(6)
C11 C12 1.373(6)
C11 S1 1.737(4)
C12 C13 1.400(7)
C12 H12 0.9300
C13 C14 1.360(6)
C13 H13 0.9300
C14 C15 1.453(6)
C14 S1 1.716(4)
C15 C16 1.370(6)
C15 S2 1.712(5)
C16 C17 1.387(7)
C16 H16 0.9300
C17 C18 1.374(8)
C17 H17 0.9300
C18 C21 1.456(7)
C18 S2 1.715(5)
C19 C20 1.513(7)
C19 H19A 0.9700
C19 H19B 0.9700
C20 H20A 0.9600
C20 H20B 0.9600
C20 H20C 0.9600
O11 C21 1.186(7)
C21 H21 0.9300

loop_
_geom_torsion_atom_site_label_1
_geom_torsion_atom_site_label_2
_geom_torsion_atom_site_label_3
_geom_torsion_atom_site_label_4
_geom_torsion
C3 Re1 Re2 C9 139.5(2)
C5 Re1 Re2 C9 -38.3(2)
C2 Re1 Re2 C9 -127.3(2)
C4 Re1 Re2 C9 50.9(2)
C3 Re1 Re2 C8 54.3(2)
C5 Re1 Re2 C8 -123.5(2)
C2 Re1 Re2 C8 147.5(2)
C4 Re1 Re2 C8 -34.3(2)
C3 Re1 Re2 C7 -30.4(2)
C5 Re1 Re2 C7 151.8(2)
C2 Re1 Re2 C7 62.88(19)
C4 Re1 Re2 C7 -119.0(2)
C3 Re1 Re2 C10 -126.80(19)
C5 Re1 Re2 C10 55.4(2)
C2 Re1 Re2 C10 -33.53(19)
C4 Re1 Re2 C10 144.6(2)
C6 Re2 C10 O10 -90.2(4)
C9 Re2 C10 O10 176.0(4)
C7 Re2 C10 O10 2.7(4)
Re1 Re2 C10 O10 94.2(4)
C6 Re2 C10 C11 93.8(4)
C9 Re2 C10 C11 0.0(4)
C7 Re2 C10 C11 -173.3(4)
Re1 Re2 C10 C11 -81.9(3)
C11 C10 O10 C19 -176.1(4)
Re2 C10 O10 C19 7.3(7)
O10 C10 C11 C12 147.9(5)
Re2 C10 C11 C12 -35.2(6)
O10 C10 C11 S1 -27.7(4)
Re2 C10 C11 S1 149.2(2)
C10 C11 C12 C13 -177.3(4)
S1 C11 C12 C13 -1.4(5)
C11 C12 C13 C14 -0.6(6)
C12 C13 C14 C15 -176.4(4)
C12 C13 C14 S1 2.3(5)
C13 C14 S1 C11 -2.6(4)
C15 C14 S1 C11 176.2(3)
C12 C11 S1 C14 2.3(3)
C10 C11 S1 C14 178.7(3)
C13 C14 C15 C16 -177.8(5)
S1 C14 C15 C16 3.7(7)
C13 C14 C15 S2 3.7(6)
S1 C14 C15 S2 -174.8(2)
C14 C15 C16 C17 -176.5(4)
S2 C15 C16 C17 2.1(6)
C15 C16 C17 C18 -1.5(7)
C16 C17 C18 C21 178.6(5)
C16 C17 C18 S2 0.2(6)
C16 C15 S2 C18 -1.7(4)
C14 C15 S2 C18 177.1(4)
C17 C18 S2 C15 0.8(4)
C21 C18 S2 C15 -177.8(4)
C10 O10 C19 C20 176.6(5)
C17 C18 C21 O11 176.5(6)
S2 C18 C21 O11 -5.2(8)
